data_2235052
loop_
_publ_author_name
'Fun, Hoong-Kun'
'Arshad, Suhana'
Nithinchandra
'Kalluraya, Balakrishna'
'Vidyashree, J. H. S.'

_publ_section_title
;
 <i>N</i>'-(3,4-Dichlorobenzylidene)-5-methyl-1-(4-nitrophenyl)-1<i>H</i>-1,2,3-triazole-4-carbohydrazide
;
_journal_coeditor_code HB6804
_journal_issue 6
_journal_name_full 'Acta Crystallographica Section E'
_journal_page_first o1902
_journal_paper_doi 10.1107/S1600536812023112
_journal_volume 68
_journal_year 2012
_chemical_formula_iupac 'C17 H12 Cl2 N6 O3'
_chemical_formula_moiety 'C17 H12 Cl2 N6 O3'
_chemical_formula_sum 'C17 H12 Cl2 N6 O3'
_chemical_formula_weight 419.23
_chemical_name_systematic
;
<i>N</i>'-(3,4-Dichlorobenzylidene)-5-methyl-1-(4-nitrophenyl)-1<i>H</i>-
1,2,3-triazole-4-carbohydrazide
;
_space_group_IT_number 14
_symmetry_cell_setting monoclinic
_symmetry_space_group_name_Hall '-P 2ybc'
_symmetry_space_group_name_H-M 'P 1 21/c 1'
_atom_sites_solution_hydrogens geom
_atom_sites_solution_primary direct
_atom_sites_solution_secondary difmap
_audit_creation_method SHELXL-97
_cell_angle_alpha 90.00
_cell_angle_beta 119.559(2)
_cell_angle_gamma 90.00
_cell_formula_units_Z 4
_cell_length_a 6.6309(3)
_cell_length_b 22.7059(10)
_cell_length_c 13.3019(5)
_cell_measurement_reflns_used 9957
_cell_measurement_temperature 100.0(10)
_cell_measurement_theta_max 32.08
_cell_measurement_theta_min 2.51
_cell_volume 1742.08(13)
_computing_cell_refinement 'SAINT (Bruker, 2009)'
_computing_data_collection 'APEX2 (Bruker, 2009)'
_computing_data_reduction 'SAINT (Bruker, 2009)'
_computing_molecular_graphics 'SHELXTL (Sheldrick, 2008)'
_computing_publication_material
;
SHELXTL (Sheldrick, 2008) and PLATON (Spek, 2009)
;
_computing_structure_refinement 'SHELXTL (Sheldrick, 2008)'
_computing_structure_solution 'SHELXTL (Sheldrick, 2008)'
_diffrn_ambient_temperature 100.0(10)
_diffrn_measured_fraction_theta_full 0.998
_diffrn_measured_fraction_theta_max 0.998
_diffrn_measurement_device_type 'Bruker SMART APEX DUO CCD'
_diffrn_measurement_method '\f and \w scans'
_diffrn_radiation_monochromator graphite
_diffrn_radiation_source 'fine-focus sealed tube'
_diffrn_radiation_type MoK\a
_diffrn_radiation_wavelength 0.71073
_diffrn_reflns_av_R_equivalents 0.0304
_diffrn_reflns_av_sigmaI/netI 0.0225
_diffrn_reflns_limit_h_max 9
_diffrn_reflns_limit_h_min -9
_diffrn_reflns_limit_k_max 33
_diffrn_reflns_limit_k_min -33
_diffrn_reflns_limit_l_max 19
_diffrn_reflns_limit_l_min -19
_diffrn_reflns_number 38004
_diffrn_reflns_theta_full 32.11
_diffrn_reflns_theta_max 32.11
_diffrn_reflns_theta_min 1.79
_exptl_absorpt_coefficient_mu 0.407
_exptl_absorpt_correction_T_max 0.9674
_exptl_absorpt_correction_T_min 0.8443
_exptl_absorpt_correction_type multi-scan
_exptl_absorpt_process_details '(<i>SADABS</i>; Bruker, 2009)'
_exptl_crystal_colour colourless
_exptl_crystal_density_diffrn 1.598
_exptl_crystal_density_method 'not measured'
_exptl_crystal_description plate
_exptl_crystal_F_000 856
_exptl_crystal_size_max 0.43
_exptl_crystal_size_mid 0.15
_exptl_crystal_size_min 0.08
_refine_diff_density_max 0.639
_refine_diff_density_min -0.461
_refine_ls_extinction_method none
_refine_ls_goodness_of_fit_ref 1.037
_refine_ls_hydrogen_treatment mixed
_refine_ls_matrix_type full
_refine_ls_number_parameters 258
_refine_ls_number_reflns 6085
_refine_ls_number_restraints 0
_refine_ls_restrained_S_all 1.037
_refine_ls_R_factor_all 0.0452
_refine_ls_R_factor_gt 0.0367
_refine_ls_shift/su_max 0.001
_refine_ls_shift/su_mean 0.000
_refine_ls_structure_factor_coef Fsqd
_refine_ls_weighting_details 'calc w=1/[\s^2^(Fo^2^)+(0.0481P)^2^+0.9914P] where P=(Fo^2^+2Fc^2^)/3'
_refine_ls_weighting_scheme calc
_refine_ls_wR_factor_gt 0.0934
_refine_ls_wR_factor_ref 0.0991
_reflns_number_gt 5280
_reflns_number_total 6085
_reflns_threshold_expression I>2\s(I)
_cod_data_source_file hb6804.cif
_cod_data_source_block I
_cod_original_sg_symbol_H-M 'P 21/c'
_cod_database_code 2235052
_cod_database_fobs_code 2235052

loop_
_symmetry_equiv_pos_as_xyz
'x, y, z'
'-x, y+1/2, -z+1/2'
'-x, -y, -z'
'x, -y-1/2, z-1/2'

loop_
_atom_site_type_symbol
_atom_site_label
_atom_site_fract_x
_atom_site_fract_y
_atom_site_fract_z
_atom_site_U_iso_or_equiv
_atom_site_adp_type
_atom_site_calc_flag
_atom_site_refinement_flags
_atom_site_occupancy
_atom_site_symmetry_multiplicity
Cl Cl1 -0.56021(5) 0.165386(13) 0.28246(3) 0.02116(7) Uani d . 1 1
Cl Cl2 -0.03571(5) 0.156467(14) 0.34211(3) 0.02223(8) Uani d . 1 1
O O1 1.5942(2) -0.28578(5) 1.52152(10) 0.0388(3) Uani d . 1 1
O O2 1.84421(19) -0.26840(5) 1.46501(9) 0.0319(2) Uani d . 1 1
O O3 0.78124(15) -0.02047(4) 0.78857(7) 0.01839(17) Uani d . 1 1
N N1 1.6545(2) -0.26107(5) 1.45880(10) 0.0250(2) Uani d . 1 1
N N2 1.01583(16) -0.11155(4) 1.10939(8) 0.01214(16) Uani d . 1 1
N N3 0.83699(17) -0.09041(4) 1.12221(8) 0.01438(17) Uani d . 1 1
N N4 0.70655(17) -0.05895(4) 1.03092(8) 0.01456(17) Uani d . 1 1
N N5 0.45947(17) -0.01568(4) 0.81069(8) 0.01497(18) Uani d . 1 1
N N6 0.32662(17) 0.01542(4) 0.71002(8) 0.01402(17) Uani d . 1 1
C C1 1.4138(2) -0.14706(5) 1.22695(10) 0.0166(2) Uani d . 1 1
H H1A 1.4642 -0.1214 1.1894 0.020 Uiso calc R 1 1
C C2 1.5691(2) -0.18447(5) 1.31329(10) 0.0188(2) Uani d . 1 1
H H2A 1.7244 -0.1852 1.3327 0.023 Uiso calc R 1 1
C C3 1.4894(2) -0.22062(5) 1.36985(10) 0.0183(2) Uani d . 1 1
C C4 1.2597(2) -0.22145(5) 1.34402(10) 0.0196(2) Uani d . 1 1
H H4A 1.2119 -0.2453 1.3851 0.024 Uiso calc R 1 1
C C5 1.1028(2) -0.18563(5) 1.25507(10) 0.0165(2) Uani d . 1 1
H H5A 0.9466 -0.1862 1.2339 0.020 Uiso calc R 1 1
C C6 1.18123(19) -0.14880(5) 1.19790(9) 0.01316(19) Uani d . 1 1
C C7 0.99791(19) -0.09356(5) 1.00752(9) 0.01230(18) Uani d . 1 1
C C8 0.79878(19) -0.05976(5) 0.95886(9) 0.01275(18) Uani d . 1 1
C C9 0.68418(19) -0.02983(5) 0.84506(9) 0.01328(19) Uani d . 1 1
C C10 0.1116(2) 0.01900(5) 0.68224(9) 0.01384(19) Uani d . 1 1
H H10A 0.0589 -0.0010 0.7258 0.017 Uiso calc R 1 1
C C11 -0.05113(19) 0.05422(5) 0.58286(9) 0.01318(18) Uani d . 1 1
C C12 -0.2838(2) 0.05721(5) 0.55521(10) 0.0160(2) Uani d . 1 1
H H12A -0.3340 0.0366 0.5993 0.019 Uiso calc R 1 1
C C13 -0.4402(2) 0.09107(5) 0.46155(10) 0.0179(2) Uani d . 1 1
H H13A -0.5953 0.0925 0.4423 0.021 Uiso calc R 1 1
C C14 -0.3645(2) 0.12262(5) 0.39687(10) 0.0152(2) Uani d . 1 1
C C15 -0.1323(2) 0.11926(5) 0.42388(9) 0.01465(19) Uani d . 1 1
C C16 0.0234(2) 0.08516(5) 0.51611(9) 0.01451(19) Uani d . 1 1
H H16A 0.1774 0.0828 0.5336 0.017 Uiso calc R 1 1
C C17 1.1550(2) -0.11109(6) 0.96271(10) 0.0177(2) Uani d . 1 1
H H17A 1.0738 -0.1081 0.8799 0.027 Uiso calc R 1 1
H H17B 1.2053 -0.1510 0.9850 0.027 Uiso calc R 1 1
H H17C 1.2874 -0.0855 0.9942 0.027 Uiso calc R 1 1
H H1N5 0.406(3) -0.0207(8) 0.8574(16) 0.027(5) Uiso d . 1 1

loop_
_atom_site_aniso_label
_atom_site_aniso_U_11
_atom_site_aniso_U_22
_atom_site_aniso_U_33
_atom_site_aniso_U_12
_atom_site_aniso_U_13
_atom_site_aniso_U_23
Cl1 0.01639(13) 0.02378(14) 0.02034(14) 0.00532(10) 0.00678(11) 0.00923(10)
Cl2 0.02019(14) 0.02874(15) 0.02075(14) 0.00390(11) 0.01239(12) 0.01002(10)
O1 0.0315(6) 0.0358(6) 0.0322(6) 0.0003(5) 0.0026(5) 0.0195(5)
O2 0.0246(5) 0.0302(5) 0.0272(5) 0.0129(4) 0.0023(4) 0.0007(4)
O3 0.0149(4) 0.0252(4) 0.0170(4) 0.0007(3) 0.0093(3) 0.0048(3)
N1 0.0232(5) 0.0183(5) 0.0197(5) 0.0029(4) -0.0001(4) 0.0014(4)
N2 0.0103(4) 0.0142(4) 0.0116(4) 0.0010(3) 0.0051(3) 0.0001(3)
N3 0.0127(4) 0.0173(4) 0.0140(4) 0.0033(3) 0.0072(3) 0.0011(3)
N4 0.0131(4) 0.0179(4) 0.0131(4) 0.0028(3) 0.0067(3) 0.0019(3)
N5 0.0131(4) 0.0208(4) 0.0111(4) 0.0039(3) 0.0061(3) 0.0044(3)
N6 0.0137(4) 0.0161(4) 0.0103(4) 0.0028(3) 0.0045(3) 0.0014(3)
C1 0.0128(5) 0.0183(5) 0.0160(5) 0.0002(4) 0.0049(4) 0.0005(4)
C2 0.0126(5) 0.0202(5) 0.0182(5) 0.0026(4) 0.0035(4) -0.0007(4)
C3 0.0175(5) 0.0150(5) 0.0135(5) 0.0033(4) 0.0007(4) 0.0005(4)
C4 0.0206(6) 0.0176(5) 0.0157(5) -0.0011(4) 0.0052(4) 0.0031(4)
C5 0.0134(5) 0.0186(5) 0.0149(5) -0.0007(4) 0.0051(4) 0.0016(4)
C6 0.0124(5) 0.0128(4) 0.0113(4) 0.0010(3) 0.0035(4) -0.0004(3)
C7 0.0106(4) 0.0142(4) 0.0111(4) -0.0003(3) 0.0047(4) -0.0001(3)
C8 0.0105(4) 0.0152(4) 0.0122(4) 0.0009(3) 0.0053(4) 0.0006(3)
C9 0.0118(5) 0.0149(4) 0.0121(4) 0.0004(4) 0.0051(4) 0.0005(3)
C10 0.0143(5) 0.0147(4) 0.0120(4) 0.0010(4) 0.0062(4) 0.0001(3)
C11 0.0127(5) 0.0142(4) 0.0112(4) 0.0010(4) 0.0048(4) -0.0003(3)
C12 0.0134(5) 0.0183(5) 0.0153(5) 0.0006(4) 0.0062(4) 0.0029(4)
C13 0.0121(5) 0.0217(5) 0.0189(5) 0.0016(4) 0.0070(4) 0.0046(4)
C14 0.0141(5) 0.0159(4) 0.0140(4) 0.0020(4) 0.0057(4) 0.0020(4)
C15 0.0162(5) 0.0153(4) 0.0136(4) 0.0005(4) 0.0083(4) 0.0012(3)
C16 0.0137(5) 0.0167(4) 0.0133(4) 0.0013(4) 0.0067(4) 0.0003(3)
C17 0.0139(5) 0.0250(5) 0.0169(5) 0.0030(4) 0.0096(4) 0.0012(4)

loop_
_atom_type_symbol
_atom_type_description
_atom_type_scat_dispersion_real
_atom_type_scat_dispersion_imag
_atom_type_scat_source
C C 0.0033 0.0016 'International Tables Vol C Tables 4.2.6.8 and 6.1.1.4'
H H 0.0000 0.0000 'International Tables Vol C Tables 4.2.6.8 and 6.1.1.4'
N N 0.0061 0.0033 'International Tables Vol C Tables 4.2.6.8 and 6.1.1.4'
O O 0.0106 0.0060 'International Tables Vol C Tables 4.2.6.8 and 6.1.1.4'
Cl Cl 0.1484 0.1585 'International Tables Vol C Tables 4.2.6.8 and 6.1.1.4'

loop_
_geom_angle_atom_site_label_1
_geom_angle_atom_site_label_2
_geom_angle_atom_site_label_3
_geom_angle
O1 N1 O2 123.98(12)
O1 N1 C3 118.05(12)
O2 N1 C3 117.97(12)
C7 N2 N3 111.32(9)
C7 N2 C6 130.79(9)
N3 N2 C6 117.85(9)
N4 N3 N2 107.12(9)
N3 N4 C8 108.97(9)
C9 N5 N6 120.97(9)
C9 N5 H1N5 120.0(12)
N6 N5 H1N5 118.2(12)
C10 N6 N5 113.41(10)
C2 C1 C6 118.62(11)
C2 C1 H1A 120.7
C6 C1 H1A 120.7
C3 C2 C1 119.09(11)
C3 C2 H2A 120.5
C1 C2 H2A 120.5
C2 C3 C4 122.77(11)
C2 C3 N1 118.42(11)
C4 C3 N1 118.78(11)
C3 C4 C5 118.19(11)
C3 C4 H4A 120.9
C5 C4 H4A 120.9
C4 C5 C6 119.53(11)
C4 C5 H5A 120.2
C6 C5 H5A 120.2
C5 C6 C1 121.73(10)
C5 C6 N2 117.74(10)
C1 C6 N2 120.52(10)
N2 C7 C8 103.11(9)
N2 C7 C17 125.69(10)
C8 C7 C17 131.11(10)
N4 C8 C7 109.48(9)
N4 C8 C9 121.89(10)
C7 C8 C9 128.57(10)
O3 C9 N5 124.82(10)
O3 C9 C8 123.11(10)
N5 C9 C8 112.05(9)
N6 C10 C11 120.81(10)
N6 C10 H10A 119.6
C11 C10 H10A 119.6
C16 C11 C12 119.81(10)
C16 C11 C10 120.89(10)
C12 C11 C10 119.30(10)
C13 C12 C11 119.94(11)
C13 C12 H12A 120.0
C11 C12 H12A 120.0
C14 C13 C12 120.06(11)
C14 C13 H13A 120.0
C12 C13 H13A 120.0
C13 C14 C15 120.02(10)
C13 C14 Cl1 119.38(9)
C15 C14 Cl1 120.60(9)
C16 C15 C14 120.16(10)
C16 C15 Cl2 118.96(9)
C14 C15 Cl2 120.88(8)
C15 C16 C11 120.00(10)
C15 C16 H16A 120.0
C11 C16 H16A 120.0
C7 C17 H17A 109.5
C7 C17 H17B 109.5
H17A C17 H17B 109.5
C7 C17 H17C 109.5
H17A C17 H17C 109.5
H17B C17 H17C 109.5

loop_
_geom_bond_atom_site_label_1
_geom_bond_atom_site_label_2
_geom_bond_distance
Cl1 C14 1.7305(11)
Cl2 C15 1.7304(11)
O1 N1 1.2248(17)
O2 N1 1.2303(17)
O3 C9 1.2252(14)
N1 C3 1.4711(15)
N2 C7 1.3631(14)
N2 N3 1.3658(13)
N2 C6 1.4249(14)
N3 N4 1.3024(13)
N4 C8 1.3681(14)
N5 C9 1.3640(14)
N5 N6 1.3799(13)
N5 H1N5 0.863(19)
N6 C10 1.2871(15)
C1 C2 1.3906(16)
C1 C6 1.3935(16)
C1 H1A 0.9300
C2 C3 1.3824(18)
C2 H2A 0.9300
C3 C4 1.3869(18)
C4 C5 1.3889(16)
C4 H4A 0.9300
C5 C6 1.3920(16)
C5 H5A 0.9300
C7 C8 1.3813(15)
C7 C17 1.4874(16)
C8 C9 1.4818(15)
C10 C11 1.4642(15)
C10 H10A 0.9300
C11 C16 1.3998(15)
C11 C12 1.4000(16)
C12 C13 1.3941(16)
C12 H12A 0.9300
C13 C14 1.3897(16)
C13 H13A 0.9300
C14 C15 1.4001(16)
C15 C16 1.3858(15)
C16 H16A 0.9300
C17 H17A 0.9600
C17 H17B 0.9600
C17 H17C 0.9600

loop_
_geom_hbond_atom_site_label_D
_geom_hbond_atom_site_label_H
_geom_hbond_atom_site_label_A
_geom_hbond_site_symmetry_A
_geom_hbond_distance_DH
_geom_hbond_distance_HA
_geom_hbond_distance_DA
_geom_hbond_angle_DHA
_geom_hbond_publ_flag
C10 H10A O3 1_455 0.93 2.41 3.2649(17) 153 yes
C12 H12A O3 1_455 0.93 2.59 3.4076(15) 147 yes

loop_
_geom_torsion_atom_site_label_1
_geom_torsion_atom_site_label_2
_geom_torsion_atom_site_label_3
_geom_torsion_atom_site_label_4
_geom_torsion
C7 N2 N3 N4 -0.47(12)
C6 N2 N3 N4 -178.56(9)
N2 N3 N4 C8 0.28(12)
C9 N5 N6 C10 171.91(10)
C6 C1 C2 C3 -2.09(17)
C1 C2 C3 C4 0.21(18)
C1 C2 C3 N1 178.39(11)
O1 N1 C3 C2 168.22(12)
O2 N1 C3 C2 -12.38(17)
O1 N1 C3 C4 -13.52(18)
O2 N1 C3 C4 165.87(12)
C2 C3 C4 C5 2.01(18)
N1 C3 C4 C5 -176.16(11)
C3 C4 C5 C6 -2.29(18)
C4 C5 C6 C1 0.43(17)
C4 C5 C6 N2 -178.26(10)
C2 C1 C6 C5 1.80(17)
C2 C1 C6 N2 -179.55(10)
C7 N2 C6 C5 -144.57(12)
N3 N2 C6 C5 33.08(14)
C7 N2 C6 C1 36.73(17)
N3 N2 C6 C1 -145.62(11)
N3 N2 C7 C8 0.46(12)
C6 N2 C7 C8 178.23(10)
N3 N2 C7 C17 -176.38(10)
C6 N2 C7 C17 1.40(18)
N3 N4 C8 C7 0.01(13)
N3 N4 C8 C9 177.51(10)
N2 C7 C8 N4 -0.28(12)
C17 C7 C8 N4 176.31(11)
N2 C7 C8 C9 -177.56(10)
C17 C7 C8 C9 -1.0(2)
N6 N5 C9 O3 -5.22(17)
N6 N5 C9 C8 176.32(9)
N4 C8 C9 O3 166.12(11)
C7 C8 C9 O3 -16.90(18)
N4 C8 C9 N5 -15.39(15)
C7 C8 C9 N5 161.59(11)
N5 N6 C10 C11 175.27(9)
N6 C10 C11 C16 -0.42(16)
N6 C10 C11 C12 -179.89(10)
C16 C11 C12 C13 -0.14(17)
C10 C11 C12 C13 179.34(10)
C11 C12 C13 C14 -1.09(18)
C12 C13 C14 C15 1.62(18)
C12 C13 C14 Cl1 -178.90(9)
C13 C14 C15 C16 -0.91(17)
Cl1 C14 C15 C16 179.61(9)
C13 C14 C15 Cl2 178.15(9)
Cl1 C14 C15 Cl2 -1.32(14)
C14 C15 C16 C11 -0.32(17)
Cl2 C15 C16 C11 -179.41(8)
C12 C11 C16 C15 0.84(16)
C10 C11 C16 C15 -178.62(10)
